data_7236906
loop_
_publ_author_name
'Mathivanan, Moorthy'
'Tharmalingam, Balamurugan'
'Lin, Chia-Her'
'Pandiyan, Baskaran Vijaya'
'Thiagarajan, Viruthachalam'
'Murugesapandian, Balasubramanian'

_publ_section_title
;
 ESIPT-active multi-color aggregation-induced emission features of
 triphenylamine--salicylaldehyde-based unsymmetrical azine family
;
_journal_issue 2
_journal_name_full CrystEngComm
_journal_page_first 213
_journal_page_last 228
_journal_paper_doi 10.1039/C9CE01490J
_journal_volume 22
_journal_year 2020
_chemical_formula_moiety 'C30 H30 N4 O'
_chemical_formula_sum 'C30 H30 N4 O'
_chemical_formula_weight 462.58
_space_group_crystal_system monoclinic
_space_group_IT_number 14
_space_group_name_Hall '-P 2yn'
_space_group_name_H-M_alt 'P 1 21/n 1'
_atom_sites_solution_hydrogens geom
_audit_creation_method SHELXL-2014/7
_audit_update_record
;
2019-06-07 deposited with the CCDC.	2019-11-22 downloaded from the CCDC.
;
_cell_angle_alpha 90
_cell_angle_beta 96.654(2)
_cell_angle_gamma 90
_cell_formula_units_Z 4
_cell_length_a 9.5818(3)
_cell_length_b 9.2966(3)
_cell_length_c 29.1439(9)
_cell_measurement_reflns_used 5030
_cell_measurement_temperature 296(2)
_cell_measurement_theta_max 23.7479
_cell_measurement_theta_min 2.1738
_cell_volume 2578.60(14)
_computing_cell_refinement 'SAINT V8.35A (Bruker AXS Inc., 2015)'
_computing_data_reduction 'SAINT V8.35A (Bruker AXS Inc., 2015)'
_computing_structure_refinement 'SHELXL-2014/7 (Sheldrick, 2014)'
_computing_structure_solution 'XS, VERSION 2013/1'
_diffrn_ambient_temperature 296(2)
_diffrn_detector_area_resol_mean 8.3333
_diffrn_measured_fraction_theta_full 1.000
_diffrn_measured_fraction_theta_max 0.993
_diffrn_measurement_device_type 'Bruker APEX-II CCD'
_diffrn_measurement_method '\f and \w scans'
_diffrn_radiation_type MoK\a
_diffrn_radiation_wavelength 0.71073
_diffrn_reflns_av_R_equivalents 0.0556
_diffrn_reflns_av_unetI/netI 0.0655
_diffrn_reflns_Laue_measured_fraction_full 1.000
_diffrn_reflns_Laue_measured_fraction_max 0.993
_diffrn_reflns_limit_h_max 12
_diffrn_reflns_limit_h_min -12
_diffrn_reflns_limit_k_max 12
_diffrn_reflns_limit_k_min -10
_diffrn_reflns_limit_l_max 39
_diffrn_reflns_limit_l_min -36
_diffrn_reflns_number 25223
_diffrn_reflns_point_group_measured_fraction_full 1.000
_diffrn_reflns_point_group_measured_fraction_max 0.993
_diffrn_reflns_theta_full 25.242
_diffrn_reflns_theta_max 28.478
_diffrn_reflns_theta_min 1.407
_exptl_absorpt_coefficient_mu 0.074
_exptl_absorpt_correction_T_max 0.7457
_exptl_absorpt_correction_T_min 0.6679
_exptl_absorpt_correction_type multi-scan
_exptl_absorpt_process_details 'SADABS V2014/5 (Bruker AXS Inc.)'
_exptl_crystal_colour yellow
_exptl_crystal_density_diffrn 1.192
_exptl_crystal_density_meas ?
_exptl_crystal_density_method 'not measured'
_exptl_crystal_description lump
_exptl_crystal_F_000 984
_exptl_crystal_size_max 0.3
_exptl_crystal_size_mid 0.2
_exptl_crystal_size_min 0.2
_refine_diff_density_max 0.369
_refine_diff_density_min -0.346
_refine_diff_density_rms 0.039
_refine_ls_extinction_method none
_refine_ls_goodness_of_fit_ref 1.059
_refine_ls_hydrogen_treatment constr
_refine_ls_matrix_type full
_refine_ls_number_parameters 316
_refine_ls_number_reflns 6472
_refine_ls_number_restraints 0
_refine_ls_restrained_S_all 1.059
_refine_ls_R_factor_all 0.1542
_refine_ls_R_factor_gt 0.0707
_refine_ls_shift/su_max 0.000
_refine_ls_shift/su_mean 0.000
_refine_ls_structure_factor_coef Fsqd
_refine_ls_weighting_details 'w=1/[\s^2^(Fo^2^)+(0.0959P)^2^+0.5279P] where P=(Fo^2^+2Fc^2^)/3'
_refine_ls_weighting_scheme calc
_refine_ls_wR_factor_gt 0.1926
_refine_ls_wR_factor_ref 0.2428
_reflns_Friedel_coverage 0.000
_reflns_number_gt 2943
_reflns_number_total 6472
_reflns_threshold_expression 'I > 2\s(I)'
_cod_data_source_file c9ce01490j2.cif
_cod_data_source_block 81
_cod_depositor_comments
;
The following automatic conversions were performed:

data item '_exptl_crystal_density_meas' value 'not measured' was
changed to '?' -- the value is perceived as not measured.

Automatic conversion script
Id: cif_fix_values 6909 2019-04-08 15:41:33Z antanas 

 Adding full bibliography for 7236906--7236909.cif.

 Adding full bibliography for 7236906--7236909.cif.
;
_cod_original_sg_symbol_H-M 'P 21/n'
_cod_database_code 7236906
_shelx_shelxl_version_number 2014/7
_shelx_space_group_comment
;
The symmetry employed for this shelxl refinement is uniquely defined
by the following loop, which should always be used as a source of
symmetry information in preference to the above space-group names.
They are only intended as comments.
;

loop_
_space_group_symop_operation_xyz
'x, y, z'
'-x+1/2, y+1/2, -z+1/2'
'-x, -y, -z'
'x-1/2, -y-1/2, z-1/2'

loop_
_atom_site_label
_atom_site_type_symbol
_atom_site_fract_x
_atom_site_fract_y
_atom_site_fract_z
_atom_site_U_iso_or_equiv
_atom_site_adp_type
_atom_site_occupancy
_atom_site_site_symmetry_order
_atom_site_calc_flag
_atom_site_refinement_flags_posn
_atom_site_refinement_flags_adp
N1 N 1.1045(2) 0.6388(2) 0.19940(8) 0.0682(6) Uani 1 1 d . .
N2 N 0.9202(2) 0.0245(2) 0.11372(8) 0.0664(6) Uani 1 1 d . .
N3 N 0.8872(2) -0.0924(2) 0.08397(8) 0.0665(6) Uani 1 1 d . .
N4 N 0.6351(4) -0.7101(3) 0.01784(12) 0.1231(13) Uani 1 1 d . .
O1 O 0.8741(3) -0.2650(2) 0.01128(8) 0.1020(8) Uani 1 1 d . .
H1A H 0.8947 -0.1929 0.0268 0.153 Uiso 1 1 calc R U
C1 C 1.2156(3) 0.7309(3) 0.18987(9) 0.0589(6) Uani 1 1 d . .
C2 C 1.3508(3) 0.6783(3) 0.19156(11) 0.0800(9) Uani 1 1 d . .
H2B H 1.3692 0.5824 0.1992 0.096 Uiso 1 1 calc R U
C3 C 1.4592(3) 0.7682(4) 0.18190(12) 0.0920(10) Uani 1 1 d . .
H3B H 1.5503 0.7328 0.1830 0.110 Uiso 1 1 calc R U
C4 C 1.4317(4) 0.9093(4) 0.17071(11) 0.0888(10) Uani 1 1 d . .
H4A H 1.5041 0.9695 0.1640 0.107 Uiso 1 1 calc R U
C5 C 1.2999(4) 0.9609(3) 0.16940(11) 0.0844(9) Uani 1 1 d . .
H5A H 1.2821 1.0571 0.1622 0.101 Uiso 1 1 calc R U
C6 C 1.1916(3) 0.8723(3) 0.17867(10) 0.0703(8) Uani 1 1 d . .
H6A H 1.1009 0.9090 0.1773 0.084 Uiso 1 1 calc R U
C7 C 1.0167(3) 0.6787(3) 0.23334(9) 0.0597(7) Uani 1 1 d . .
C8 C 1.0668(3) 0.7657(3) 0.26977(10) 0.0708(8) Uani 1 1 d . .
H8A H 1.1589 0.7991 0.2721 0.085 Uiso 1 1 calc R U
C9 C 0.9814(4) 0.8040(3) 0.30292(11) 0.0814(9) Uani 1 1 d . .
H9A H 1.0166 0.8633 0.3272 0.098 Uiso 1 1 calc R U
C10 C 0.8459(3) 0.7558(4) 0.30042(12) 0.0882(10) Uani 1 1 d . .
H10A H 0.7888 0.7822 0.3227 0.106 Uiso 1 1 calc R U
C11 C 0.7956(3) 0.6679(4) 0.26454(12) 0.0895(10) Uani 1 1 d . .
H11A H 0.7043 0.6330 0.2629 0.107 Uiso 1 1 calc R U
C12 C 0.8786(3) 0.6306(3) 0.23080(11) 0.0764(8) Uani 1 1 d . .
H12A H 0.8420 0.5730 0.2062 0.092 Uiso 1 1 calc R U
C13 C 1.0807(3) 0.5092(3) 0.17412(9) 0.0574(6) Uani 1 1 d . .
C14 C 1.0924(3) 0.5053(3) 0.12723(10) 0.0726(8) Uani 1 1 d . .
H14A H 1.1201 0.5874 0.1124 0.087 Uiso 1 1 calc R U
C15 C 1.0633(3) 0.3800(3) 0.10218(10) 0.0708(8) Uani 1 1 d . .
H15A H 1.0718 0.3791 0.0707 0.085 Uiso 1 1 calc R U
C16 C 1.0163(3) 0.2605(3) 0.17080(9) 0.0598(7) Uani 1 1 d . .
H16A H 0.9915 0.1778 0.1859 0.072 Uiso 1 1 calc R U
C17 C 1.0220(3) 0.2564(3) 0.12314(9) 0.0574(6) Uani 1 1 d . .
C18 C 1.0462(3) 0.3835(3) 0.19572(9) 0.0591(6) Uani 1 1 d . .
H18A H 1.0434 0.3828 0.2275 0.071 Uiso 1 1 calc R U
C19 C 0.9811(3) 0.1281(3) 0.09632(10) 0.0640(7) Uani 1 1 d . .
H19A H 1.0002 0.1223 0.0658 0.077 Uiso 1 1 calc R U
C20 C 0.8197(3) -0.1918(3) 0.10282(10) 0.0669(7) Uani 1 1 d . .
H20A H 0.7994 -0.1774 0.1329 0.080 Uiso 1 1 calc R U
C21 C 0.7739(3) -0.3229(3) 0.08031(9) 0.0617(7) Uani 1 1 d . .
C22 C 0.8013(3) -0.3574(3) 0.03573(10) 0.0675(7) Uani 1 1 d . .
C23 C 0.7565(3) -0.4845(3) 0.01521(11) 0.0823(9) Uani 1 1 d . .
H23A H 0.7772 -0.5045 -0.0145 0.099 Uiso 1 1 calc R U
C24 C 0.6986(3) -0.4243(3) 0.10267(11) 0.0814(9) Uani 1 1 d . .
H24A H 0.6784 -0.4045 0.1325 0.098 Uiso 1 1 calc R U
C25 C 0.6536(4) -0.5500(3) 0.08298(12) 0.0904(10) Uani 1 1 d . .
H25A H 0.6042 -0.6142 0.0995 0.108 Uiso 1 1 calc R U
C26 C 0.6803(3) -0.5849(3) 0.03805(11) 0.0807(9) Uani 1 1 d . .
C27 C 0.6377(5) -0.7373(5) -0.03438(17) 0.1241(15) Uani 1 1 d . .
H27A H 0.5590 -0.7969 -0.0467 0.149 Uiso 1 1 calc R U
H27B H 0.6341 -0.6474 -0.0513 0.149 Uiso 1 1 calc R U
C28 C 0.7667(5) -0.8090(5) -0.03709(19) 0.1473(18) Uani 1 1 d . .
H28A H 0.7765 -0.8300 -0.0688 0.221 Uiso 1 1 calc R U
H28B H 0.8428 -0.7485 -0.0245 0.221 Uiso 1 1 calc R U
H28C H 0.7682 -0.8971 -0.0198 0.221 Uiso 1 1 calc R U
C29 C 0.5897(5) -0.8460(6) 0.05120(19) 0.1434(19) Uani 1 1 d . .
H29A H 0.6093 -0.9401 0.0391 0.172 Uiso 1 1 calc R U
H29B H 0.6300 -0.8375 0.0832 0.172 Uiso 1 1 calc R U
C30 C 0.4582(7) -0.8123(6) 0.0448(3) 0.211(3) Uani 1 1 d . .
H30A H 0.4056 -0.8783 0.0614 0.317 Uiso 1 1 calc R U
H30B H 0.4459 -0.7163 0.0558 0.317 Uiso 1 1 calc R U
H30C H 0.4255 -0.8173 0.0124 0.317 Uiso 1 1 calc R U

loop_
_atom_site_aniso_label
_atom_site_aniso_U_11
_atom_site_aniso_U_22
_atom_site_aniso_U_33
_atom_site_aniso_U_23
_atom_site_aniso_U_13
_atom_site_aniso_U_12
N1 0.0827(15) 0.0526(12) 0.0747(16) -0.0128(11) 0.0322(12) -0.0059(11)
N2 0.0768(14) 0.0561(13) 0.0663(15) -0.0115(11) 0.0074(11) -0.0075(11)
N3 0.0776(14) 0.0562(13) 0.0650(15) -0.0119(11) 0.0060(11) -0.0082(11)
N4 0.185(3) 0.0803(19) 0.118(3) -0.0398(18) 0.076(2) -0.069(2)
O1 0.144(2) 0.0885(14) 0.0820(15) -0.0235(12) 0.0482(14) -0.0560(14)
C1 0.0717(16) 0.0508(14) 0.0565(16) -0.0066(12) 0.0170(12) -0.0014(12)
C2 0.086(2) 0.0662(18) 0.092(2) -0.0084(16) 0.0301(17) 0.0089(16)
C3 0.074(2) 0.111(3) 0.097(3) -0.023(2) 0.0328(18) -0.0024(19)
C4 0.100(3) 0.098(3) 0.072(2) -0.0136(19) 0.0249(18) -0.032(2)
C5 0.107(3) 0.0668(18) 0.079(2) 0.0035(16) 0.0115(18) -0.0173(18)
C6 0.0792(18) 0.0568(16) 0.0743(19) 0.0011(14) 0.0060(15) -0.0031(14)
C7 0.0703(16) 0.0524(14) 0.0592(16) -0.0050(12) 0.0190(13) 0.0044(12)
C8 0.0813(18) 0.0609(16) 0.0738(19) -0.0109(15) 0.0238(15) -0.0035(14)
C9 0.103(2) 0.0752(19) 0.070(2) -0.0168(16) 0.0284(17) -0.0009(17)
C10 0.088(2) 0.097(2) 0.086(2) -0.011(2) 0.0355(18) 0.0158(19)
C11 0.0638(17) 0.121(3) 0.087(2) -0.018(2) 0.0199(16) 0.0069(18)
C12 0.0676(17) 0.090(2) 0.072(2) -0.0148(16) 0.0125(14) 0.0033(15)
C13 0.0685(15) 0.0489(14) 0.0573(16) -0.0093(12) 0.0176(12) 0.0012(12)
C14 0.105(2) 0.0519(15) 0.0658(18) -0.0001(13) 0.0295(15) -0.0104(14)
C15 0.102(2) 0.0604(16) 0.0537(17) -0.0064(13) 0.0236(15) -0.0085(15)
C16 0.0698(16) 0.0505(14) 0.0606(17) 0.0001(12) 0.0140(12) -0.0036(12)
C17 0.0624(15) 0.0516(14) 0.0594(17) -0.0055(12) 0.0124(12) -0.0011(11)
C18 0.0732(16) 0.0549(14) 0.0514(15) -0.0022(12) 0.0163(12) -0.0029(12)
C19 0.0750(17) 0.0596(15) 0.0578(17) -0.0076(13) 0.0096(13) -0.0010(14)
C20 0.0767(18) 0.0612(16) 0.0632(18) -0.0087(14) 0.0107(14) -0.0056(14)
C21 0.0715(16) 0.0563(14) 0.0577(17) -0.0060(12) 0.0089(13) -0.0056(13)
C22 0.0773(17) 0.0662(16) 0.0616(18) -0.0079(14) 0.0187(14) -0.0180(14)
C23 0.106(2) 0.0741(19) 0.071(2) -0.0201(16) 0.0306(17) -0.0304(17)
C24 0.113(2) 0.0704(18) 0.0669(19) -0.0107(15) 0.0349(17) -0.0180(17)
C25 0.123(3) 0.0694(18) 0.087(2) -0.0101(18) 0.045(2) -0.0301(18)
C26 0.102(2) 0.0619(17) 0.083(2) -0.0143(16) 0.0322(18) -0.0213(16)
C27 0.113(3) 0.096(3) 0.163(4) -0.037(3) 0.017(3) -0.037(2)
C28 0.134(4) 0.127(4) 0.179(5) -0.016(3) 0.012(4) -0.026(3)
C29 0.116(3) 0.166(5) 0.144(4) -0.073(4) 0.001(3) 0.001(3)
C30 0.202(6) 0.136(4) 0.263(8) -0.075(5) -0.109(5) 0.031(4)

loop_
_atom_type_symbol
_atom_type_description
_atom_type_scat_dispersion_real
_atom_type_scat_dispersion_imag
_atom_type_scat_source
C C 0.0033 0.0016 'International Tables Vol C Tables 4.2.6.8 and 6.1.1.4'
H H 0.0000 0.0000 'International Tables Vol C Tables 4.2.6.8 and 6.1.1.4'
N N 0.0061 0.0033 'International Tables Vol C Tables 4.2.6.8 and 6.1.1.4'
O O 0.0106 0.0060 'International Tables Vol C Tables 4.2.6.8 and 6.1.1.4'

loop_
_geom_angle_atom_site_label_1
_geom_angle_atom_site_label_2
_geom_angle_atom_site_label_3
_geom_angle
C13 N1 C1 119.4(2)
C13 N1 C7 120.8(2)
C1 N1 C7 119.8(2)
C19 N2 N3 115.1(2)
C20 N3 N2 112.4(2)
C26 N4 C27 121.9(3)
C26 N4 C29 119.1(3)
C27 N4 C29 118.8(3)
C6 C1 C2 118.8(3)
C6 C1 N1 121.1(2)
C2 C1 N1 120.1(2)
C1 C2 C3 120.1(3)
C4 C3 C2 119.8(3)
C5 C4 C3 120.1(3)
C4 C5 C6 120.5(3)
C1 C6 C5 120.8(3)
C8 C7 C12 118.4(2)
C8 C7 N1 120.6(2)
C12 C7 N1 121.0(2)
C7 C8 C9 120.5(3)
C10 C9 C8 120.9(3)
C9 C10 C11 118.9(3)
C10 C11 C12 120.9(3)
C11 C12 C7 120.3(3)
C14 C13 C18 118.5(2)
C14 C13 N1 120.6(2)
C18 C13 N1 120.9(2)
C13 C14 C15 120.5(2)
C17 C15 C14 121.1(3)
C18 C16 C17 121.4(2)
C15 C17 C16 117.6(2)
C15 C17 C19 121.2(2)
C16 C17 C19 121.2(2)
C16 C18 C13 120.7(2)
N2 C19 C17 121.2(3)
N3 C20 C21 124.0(3)
C22 C21 C24 116.4(2)
C22 C21 C20 122.9(2)
C24 C21 C20 120.7(3)
O1 C22 C23 118.0(2)
O1 C22 C21 120.5(2)
C23 C22 C21 121.5(2)
C22 C23 C26 121.4(3)
C25 C24 C21 122.9(3)
C24 C25 C26 120.9(3)
N4 C26 C23 121.7(3)
N4 C26 C25 121.5(3)
C23 C26 C25 116.8(3)
C28 C27 N4 104.2(4)
C30 C29 N4 92.8(5)

loop_
_geom_bond_atom_site_label_1
_geom_bond_atom_site_label_2
_geom_bond_distance
N1 C13 1.417(3)
N1 C1 1.419(3)
N1 C7 1.420(3)
N2 C19 1.263(3)
N2 N3 1.403(3)
N3 C20 1.288(3)
N4 C26 1.353(4)
N4 C27 1.546(5)
N4 C29 1.682(6)
O1 C22 1.359(3)
C1 C6 1.368(4)
C1 C2 1.380(4)
C2 C3 1.388(4)
C3 C4 1.370(5)
C4 C5 1.347(5)
C5 C6 1.377(4)
C7 C8 1.377(4)
C7 C12 1.391(4)
C8 C9 1.383(4)
C9 C10 1.368(4)
C10 C11 1.370(4)
C11 C12 1.378(4)
C13 C14 1.385(4)
C13 C18 1.385(3)
C14 C15 1.386(4)
C15 C17 1.381(4)
C16 C18 1.367(3)
C16 C17 1.397(4)
C17 C19 1.455(3)
C20 C21 1.429(4)
C21 C22 1.392(4)
C21 C24 1.394(4)
C22 C23 1.371(4)
C23 C26 1.400(4)
C24 C25 1.350(4)
C25 C26 1.401(4)
C27 C28 1.414(6)
C29 C30 1.290(7)
